data_9014598
loop_
_publ_author_name
'Mills, S. J.'
'Groat, L. A.'

_publ_section_title
;
 The crystal structure of yellow aegirine-augite from Mount Anakie, Victoria
;
_journal_name_full 'Australian Journal of Mineralogy'
_journal_page_first 43
_journal_page_last 45
_journal_volume 14
_journal_year 2008
_chemical_compound_source 'Mount Anakie, Victoria, Australia'
_chemical_formula_sum 'Ca0.58 Fe0.5 Mg0.5 Na0.42 O6 Si2'
_chemical_name_mineral Diopside
_space_group_IT_number 15
_symmetry_space_group_name_Hall '-C 2yc'
_symmetry_space_group_name_H-M 'C 1 2/c 1'
_cell_angle_alpha 90
_cell_angle_beta 106.40
_cell_angle_gamma 90
_cell_length_a 9.663
_cell_length_b 8.813
_cell_length_c 5.2184
_cell_formula_units_Z 4
_cell_volume 426.318
_database_code_amcsd 0017815
_exptl_crystal_density_diffrn 3.508
_cod_original_formula_sum '(Ca.58 Na.42) Mg.5 Fe.5 Si2 O6'
_cod_database_code 9014598

loop_
_space_group_symop_operation_xyz
x,y,z
1/2+x,1/2+y,z
x,-y,1/2+z
1/2+x,1/2-y,1/2+z
-x,y,1/2-z
1/2-x,1/2+y,1/2-z
-x,-y,-z
1/2-x,1/2-y,-z

loop_
_atom_site_aniso_label
_atom_site_aniso_U_11
_atom_site_aniso_U_22
_atom_site_aniso_U_33
_atom_site_aniso_U_12
_atom_site_aniso_U_13
_atom_site_aniso_U_23
CaM2 0.01300 0.00730 0.00770 0.00000 -0.00240 0.00000
NaM2 0.01300 0.00730 0.00770 0.00000 -0.00240 0.00000
MgM1 0.00660 0.00760 0.00660 0.00000 0.00030 0.00000
Fe2+M1 0.00660 0.00760 0.00660 0.00000 0.00030 0.00000
Fe3+M1 0.00660 0.00760 0.00660 0.00000 0.00030 0.00000
Si 0.00570 0.00550 0.00530 -0.00059 0.00060 -0.00021
O1 0.00860 0.01070 0.00780 -0.00010 0.00150 -0.00010
O2 0.01380 0.00750 0.01050 -0.00350 0.00250 -0.00100
O3 0.00820 0.01140 0.00790 -0.00080 0.00040 -0.00320

loop_
_atom_site_label
_atom_site_fract_x
_atom_site_fract_y
_atom_site_fract_z
_atom_site_occupancy
_atom_site_U_iso_or_equiv
CaM2 0.00000 0.30145 0.25000 0.58000 0.01050
NaM2 0.00000 0.30145 0.25000 0.42000 0.01050
MgM1 0.00000 0.90291 0.25000 0.50000 0.00730
Fe2+M1 0.00000 0.90291 0.25000 0.08000 0.00730
Fe3+M1 0.00000 0.90291 0.25000 0.42000 0.00730
Si 0.28799 0.09194 0.23092 1.00000 0.00570
O1 0.11450 0.08341 0.14010 1.00000 0.00920
O2 0.35990 0.25280 0.31120 1.00000 0.01080
O3 0.35117 0.01450 0.00090 1.00000 0.00950

loop_
_cod_related_entry_id
_cod_related_entry_database
_cod_related_entry_code
1 AMCSD 0017815
